data_4120543
loop_
_publ_author_name
'Tran, Ba L.'
'Li, Bijie'
'Driess, Matthias'
'Hartwig, John F.'

_publ_section_title
;
 Copper-catalyzed intermolecular amidation and imidation of unactivated
 alkanes.
;
_journal_issue 6
_journal_name_full 'Journal of the American Chemical Society'
_journal_page_first 2555
_journal_page_last 2563
_journal_paper_doi 10.1021/ja411912p
_journal_volume 136
_journal_year 2014
_chemical_formula_sum 'C36 H28 Cu2 N6 O4 S2'
_chemical_formula_weight 799.84
_chemical_name_common HARTWIG36
_chemical_name_systematic
; 
 hartwig36 
;
_space_group.centring_type P

_space_group_crystal_system monoclinic
_space_group_IT_number 15
_space_group_name_Hall '-C 2yc'
_space_group_name_H-M_alt 'C 1 2/c 1'
_symmetry_space_group_name_Hall '-C 2yc'
_symmetry_space_group_name_H-M 'C 1 2/c 1'
_atom_sites_solution_hydrogens geom
_atom_sites_solution_primary iterative
_atom_sites_solution_secondary difmap
_audit_creation_method SHELXL-2013
_cell_angle_alpha 90
_cell_angle_beta 104.314(2)
_cell_angle_gamma 90
_cell_formula_units_Z 4
_cell_length_a 22.3610(13)
_cell_length_b 11.0125(6)
_cell_length_c 13.8061(7)
_cell_measurement_reflns_used 9795
_cell_measurement_temperature 100(2)
_cell_measurement_theta_max 25.35
_cell_measurement_theta_min 2.43
_cell_volume 3294.2(3)
_computing_cell_refinement 'Bruker SAINT'
_computing_data_collection 'Bruker APEX2'
_computing_data_reduction 'Bruker SAINT'
_computing_molecular_graphics ORTEP-32
_computing_publication_material WinGX
_computing_structure_refinement SHELXL-2013
_computing_structure_solution SHELXT
_diffrn_ambient_temperature 100(2)
_diffrn_detector_area_resol_mean 8.366
_diffrn_measured_fraction_theta_full 0.999
_diffrn_measured_fraction_theta_max 0.999
_diffrn_measurement_device_type 'Bruker APEX-II CCD'
_diffrn_measurement_method 'phi and omega scans'
_diffrn_radiation_type MoK\a
_diffrn_radiation_wavelength 0.71073
_diffrn_reflns_av_R_equivalents 0.0371
_diffrn_reflns_av_unetI/netI 0.0195
_diffrn_reflns_Laue_measured_fraction_full 0.999
_diffrn_reflns_Laue_measured_fraction_max 0.999
_diffrn_reflns_limit_h_max 26
_diffrn_reflns_limit_h_min -26
_diffrn_reflns_limit_k_max 13
_diffrn_reflns_limit_k_min -13
_diffrn_reflns_limit_l_max 15
_diffrn_reflns_limit_l_min -16
_diffrn_reflns_number 33255
_diffrn_reflns_point_group_measured_fraction_full 0.999
_diffrn_reflns_point_group_measured_fraction_max 0.999
_diffrn_reflns_theta_full 25.000
_diffrn_reflns_theta_max 25.355
_diffrn_reflns_theta_min 1.880
_diffrn_source 'microfocus sealed tube'
_exptl_absorpt_coefficient_mu 1.470
_exptl_absorpt_correction_T_max 0.745
_exptl_absorpt_correction_T_min 0.648
_exptl_absorpt_correction_type multi-scan
_exptl_absorpt_process_details SADABS
_exptl_crystal_colour red
_exptl_crystal_density_diffrn 1.613
_exptl_crystal_description prism
_exptl_crystal_F_000 1632
_exptl_crystal_size_max 0.120
_exptl_crystal_size_mid 0.100
_exptl_crystal_size_min 0.060
_refine_diff_density_max 0.396
_refine_diff_density_min -0.434
_refine_diff_density_rms 0.058
_refine_ls_extinction_method none
_refine_ls_goodness_of_fit_ref 1.090
_refine_ls_hydrogen_treatment constr
_refine_ls_matrix_type full
_refine_ls_number_parameters 227
_refine_ls_number_reflns 3016
_refine_ls_number_restraints 0
_refine_ls_restrained_S_all 1.090
_refine_ls_R_factor_all 0.0286
_refine_ls_R_factor_gt 0.0242
_refine_ls_shift/su_max 0.001
_refine_ls_shift/su_mean 0.000
_refine_ls_structure_factor_coef Fsqd
_refine_ls_weighting_details 'w=1/[\s^2^(Fo^2^)+(0.0228P)^2^+6.4286P] where P=(Fo^2^+2Fc^2^)/3'
_refine_ls_weighting_scheme calc
_refine_ls_wR_factor_gt 0.0582
_refine_ls_wR_factor_ref 0.0604
_reflns_Friedel_coverage 0.000
_reflns_number_gt 2726
_reflns_number_total 3016
_reflns_threshold_expression 'I > 2\s(I)'
_cod_data_source_file ja411912p_si_003.cif
_cod_data_source_block hartwig36
_cod_depositor_comments
;
The following automatic conversions were performed:

'_space_group.centring_type' value 'primitive' was replaced with the
value 'P' as specified in the replacement file
'/home/antanas/src/cod-tools/trunk/data/replacement-values/replacement_values.lst'.

Automatic conversion script
Id: cif_fix_values 5642 2017-10-24 12:04:52Z antanas 
;
_cod_database_code 4120543
_shelx_space_group_comment
; 
The symmetry employed for this shelxl refinement is uniquely defined 
by the following loop, which should always be used as a source of 
symmetry information in preference to the above space-group names. 
They are only intended as comments. 
;
_shelx_estimated_absorpt_t_min 0.843
_shelx_estimated_absorpt_t_max 0.917
_shelxl_version_number 2013-4

loop_
_space_group_symop_operation_xyz
'x, y, z'
'-x, y, -z+1/2'
'x+1/2, y+1/2, z'
'-x+1/2, y+1/2, -z+1/2'
'-x, -y, -z'
'x, -y, z-1/2'
'-x+1/2, -y+1/2, -z'
'x+1/2, -y+1/2, z-1/2'

loop_
_atom_site_label
_atom_site_type_symbol
_atom_site_fract_x
_atom_site_fract_y
_atom_site_fract_z
_atom_site_U_iso_or_equiv
_atom_site_adp_type
_atom_site_occupancy
_atom_site_site_symmetry_order
_atom_site_calc_flag
_atom_site_refinement_flags_posn
_atom_site_refinement_flags_adp
_atom_site_refinement_flags_occupancy
C1 C 0.08164(8) 1.03768(16) 0.44037(13) 0.0107(4) Uani 1 1 d . . .
C2 C 0.03596(8) 1.12868(17) 0.44222(13) 0.0110(4) Uani 1 1 d . . .
C3 C 0.11070(9) 0.87179(17) 0.36113(14) 0.0161(4) Uani 1 1 d . . .
H3 H 0.1027 0.8159 0.3070 0.019 Uiso 1 1 calc R U .
C4 C 0.16406(9) 0.85562(19) 0.43812(15) 0.0182(4) Uani 1 1 d . . .
H4 H 0.1910 0.7893 0.4364 0.022 Uiso 1 1 calc R U .
C5 C 0.17706(9) 0.93639(18) 0.51586(15) 0.0174(4) Uani 1 1 d . . .
H5 H 0.2144 0.9296 0.5666 0.021 Uiso 1 1 calc R U .
C6 C 0.13475(9) 1.02961(18) 0.52011(14) 0.0142(4) Uani 1 1 d . . .
C7 C 0.14319(9) 1.11557(18) 0.60023(14) 0.0189(4) Uani 1 1 d . . .
H7 H 0.1795 1.1120 0.6531 0.023 Uiso 1 1 calc R U .
C8 C 0.10036(10) 1.20175(19) 0.60196(14) 0.0194(4) Uani 1 1 d . . .
H8 H 0.1075 1.2586 0.6554 0.023 Uiso 1 1 calc R U .
C9 C 0.04430(9) 1.20870(17) 0.52424(14) 0.0143(4) Uani 1 1 d . . .
C10 C -0.00341(10) 1.29185(18) 0.52466(15) 0.0194(4) Uani 1 1 d . . .
H10 H -0.0001 1.3466 0.5789 0.023 Uiso 1 1 calc R U .
C11 C -0.05478(10) 1.29302(19) 0.44577(16) 0.0208(5) Uani 1 1 d . . .
H11 H -0.0876 1.3479 0.4453 0.025 Uiso 1 1 calc R U .
C12 C -0.05819(9) 1.21257(18) 0.36606(15) 0.0172(4) Uani 1 1 d . . .
H12 H -0.0935 1.2158 0.3112 0.021 Uiso 1 1 calc R U .
C13 C 0.17204(8) 0.38703(17) 0.32881(14) 0.0117(4) Uani 1 1 d . . .
C14 C 0.18416(8) 0.39897(17) 0.23521(14) 0.0130(4) Uani 1 1 d . . .
H14 H 0.1713 0.4695 0.1960 0.016 Uiso 1 1 calc R U .
C15 C 0.21518(9) 0.30691(19) 0.19978(14) 0.0168(4) Uani 1 1 d . . .
H15 H 0.2234 0.3141 0.1357 0.020 Uiso 1 1 calc R U .
C16 C 0.23435(9) 0.20393(19) 0.25733(15) 0.0199(4) Uani 1 1 d . . .
H16 H 0.2563 0.1419 0.2330 0.024 Uiso 1 1 calc R U .
C17 C 0.22152(9) 0.19133(19) 0.35006(15) 0.0200(5) Uani 1 1 d . . .
H17 H 0.2340 0.1202 0.3887 0.024 Uiso 1 1 calc R U .
C18 C 0.19028(9) 0.28328(18) 0.38638(15) 0.0164(4) Uani 1 1 d . . .
H18 H 0.1814 0.2754 0.4499 0.020 Uiso 1 1 calc R U .
N1 N 0.07063(7) 0.96119(14) 0.35982(11) 0.0129(3) Uani 1 1 d . . .
N2 N -0.01449(7) 1.13196(14) 0.36329(11) 0.0132(3) Uani 1 1 d . . .
N3 N 0.06338(7) 0.46008(15) 0.36574(12) 0.0167(4) Uani 1 1 d . . .
H3A H 0.0545 0.4336 0.4207 0.020 Uiso 1 1 calc R U .
O1 O 0.13063(7) 0.60570(12) 0.30831(11) 0.0213(3) Uani 1 1 d . . .
O2 O 0.16410(7) 0.52077(13) 0.47885(11) 0.0229(3) Uani 1 1 d . . .
S1 S 0.13150(2) 0.50434(4) 0.37505(4) 0.01340(12) Uani 1 1 d . . .
Cu1 Cu 0.0000 1.01563(3) 0.2500 0.01567(10) Uani 1 2 d S T P
Cu2 Cu 0.0000 0.45850(3) 0.2500 0.01561(10) Uani 1 2 d S T P

loop_
_atom_site_aniso_label
_atom_site_aniso_U_11
_atom_site_aniso_U_22
_atom_site_aniso_U_33
_atom_site_aniso_U_23
_atom_site_aniso_U_13
_atom_site_aniso_U_12
C1 0.0130(9) 0.0104(9) 0.0096(9) 0.0026(7) 0.0047(7) -0.0016(7)
C2 0.0133(9) 0.0117(9) 0.0093(9) 0.0021(7) 0.0050(7) -0.0021(7)
C3 0.0227(11) 0.0121(10) 0.0155(10) 0.0014(8) 0.0084(8) 0.0038(8)
C4 0.0171(10) 0.0176(10) 0.0220(11) 0.0070(9) 0.0091(8) 0.0058(8)
C5 0.0112(10) 0.0213(11) 0.0186(10) 0.0079(9) 0.0013(8) 0.0012(8)
C6 0.0145(10) 0.0162(10) 0.0117(9) 0.0041(8) 0.0031(8) -0.0024(8)
C7 0.0218(11) 0.0193(11) 0.0119(10) 0.0024(8) -0.0030(8) -0.0039(8)
C8 0.0300(12) 0.0179(11) 0.0089(9) -0.0015(8) 0.0020(8) -0.0033(9)
C9 0.0217(10) 0.0122(10) 0.0108(9) 0.0009(8) 0.0073(8) -0.0018(8)
C10 0.0298(12) 0.0144(10) 0.0182(10) -0.0015(8) 0.0139(9) 0.0005(9)
C11 0.0215(11) 0.0171(10) 0.0274(12) 0.0039(9) 0.0131(9) 0.0072(8)
C12 0.0129(10) 0.0175(10) 0.0212(11) 0.0022(8) 0.0043(8) 0.0027(8)
C13 0.0100(9) 0.0110(9) 0.0140(9) -0.0031(7) 0.0028(7) -0.0011(7)
C14 0.0112(9) 0.0127(9) 0.0135(9) 0.0001(8) 0.0000(7) -0.0038(7)
C15 0.0133(10) 0.0251(11) 0.0126(10) -0.0050(8) 0.0046(8) -0.0025(8)
C16 0.0157(10) 0.0194(11) 0.0225(11) -0.0093(9) 0.0011(8) 0.0044(8)
C17 0.0224(11) 0.0140(10) 0.0207(11) 0.0026(8) -0.0004(9) 0.0061(8)
C18 0.0190(10) 0.0169(10) 0.0132(10) -0.0001(8) 0.0035(8) -0.0001(8)
N1 0.0171(8) 0.0110(8) 0.0107(8) 0.0002(6) 0.0036(6) 0.0010(6)
N2 0.0116(8) 0.0132(8) 0.0148(8) 0.0016(7) 0.0032(6) 0.0012(6)
N3 0.0154(8) 0.0198(9) 0.0174(9) 0.0026(7) 0.0087(7) 0.0016(7)
O1 0.0255(8) 0.0106(7) 0.0318(8) 0.0028(6) 0.0147(7) 0.0020(6)
O2 0.0202(8) 0.0281(8) 0.0190(8) -0.0109(6) 0.0021(6) 0.0033(6)
S1 0.0137(2) 0.0110(2) 0.0164(3) -0.00245(19) 0.00547(19) 0.00091(18)
Cu1 0.01898(19) 0.01542(18) 0.00944(17) 0.000 -0.00250(13) 0.000
Cu2 0.01177(18) 0.01552(19) 0.01995(19) 0.000 0.00470(14) 0.000

loop_
_atom_type_symbol
_atom_type_description
_atom_type_scat_dispersion_real
_atom_type_scat_dispersion_imag
_atom_type_scat_source
C C 0.0033 0.0016 'International Tables Vol C Tables 4.2.6.8 and 6.1.1.4'
H H 0.0000 0.0000 'International Tables Vol C Tables 4.2.6.8 and 6.1.1.4'
N N 0.0061 0.0033 'International Tables Vol C Tables 4.2.6.8 and 6.1.1.4'
O O 0.0106 0.0060 'International Tables Vol C Tables 4.2.6.8 and 6.1.1.4'
S S 0.1246 0.1234 'International Tables Vol C Tables 4.2.6.8 and 6.1.1.4'
Cu Cu 0.3201 1.2651 'International Tables Vol C Tables 4.2.6.8 and 6.1.1.4'

loop_
_geom_angle_atom_site_label_1
_geom_angle_atom_site_label_2
_geom_angle_atom_site_label_3
_geom_angle
_geom_angle_site_symmetry_1
_geom_angle_site_symmetry_3
N1 C1 C6 122.96(17) . .
N1 C1 C2 117.29(16) . .
C6 C1 C2 119.75(17) . .
N2 C2 C9 123.02(17) . .
N2 C2 C1 117.17(16) . .
C9 C2 C1 119.81(17) . .
N1 C3 C4 123.39(18) . .
N1 C3 H3 118.3 . .
C4 C3 H3 118.3 . .
C5 C4 C3 119.27(18) . .
C5 C4 H4 120.4 . .
C3 C4 H4 120.4 . .
C4 C5 C6 119.48(18) . .
C4 C5 H5 120.3 . .
C6 C5 H5 120.3 . .
C5 C6 C1 117.34(18) . .
C5 C6 C7 123.56(18) . .
C1 C6 C7 119.10(18) . .
C8 C7 C6 121.24(18) . .
C8 C7 H7 119.4 . .
C6 C7 H7 119.4 . .
C7 C8 C9 121.00(18) . .
C7 C8 H8 119.5 . .
C9 C8 H8 119.5 . .
C10 C9 C2 117.39(18) . .
C10 C9 C8 123.65(18) . .
C2 C9 C8 118.96(18) . .
C11 C10 C9 119.28(19) . .
C11 C10 H10 120.4 . .
C9 C10 H10 120.4 . .
C10 C11 C12 119.32(19) . .
C10 C11 H11 120.3 . .
C12 C11 H11 120.3 . .
N2 C12 C11 123.25(18) . .
N2 C12 H12 118.4 . .
C11 C12 H12 118.4 . .
C14 C13 C18 120.70(18) . .
C14 C13 S1 119.80(14) . .
C18 C13 S1 119.49(14) . .
C15 C14 C13 119.27(18) . .
C15 C14 H14 120.4 . .
C13 C14 H14 120.4 . .
C14 C15 C16 120.41(18) . .
C14 C15 H15 119.8 . .
C16 C15 H15 119.8 . .
C17 C16 C15 120.29(19) . .
C17 C16 H16 119.9 . .
C15 C16 H16 119.9 . .
C16 C17 C18 119.78(19) . .
C16 C17 H17 120.1 . .
C18 C17 H17 120.1 . .
C17 C18 C13 119.54(18) . .
C17 C18 H18 120.2 . .
C13 C18 H18 120.2 . .
C3 N1 C1 117.39(16) . .
C3 N1 Cu1 129.69(13) . .
C1 N1 Cu1 112.51(12) . .
C12 N2 C2 117.70(16) . .
C12 N2 Cu1 132.61(13) . .
C2 N2 Cu1 109.20(12) . .
S1 N3 Cu2 126.22(10) . .
S1 N3 H3A 116.9 . .
Cu2 N3 H3A 116.9 . .
O1 S1 O2 117.28(9) . .
O1 S1 N3 109.09(9) . .
O2 S1 N3 111.06(9) . .
O1 S1 C13 105.03(9) . .
O2 S1 C13 105.56(8) . .
N3 S1 C13 108.28(9) . .
N1 Cu1 N1 144.97(9) . 2
N1 Cu1 N2 81.75(6) . .
N1 Cu1 N2 120.62(6) 2 .
N1 Cu1 N2 120.62(6) . 2
N1 Cu1 N2 81.75(6) 2 2
N2 Cu1 N2 105.14(9) . 2
N3 Cu2 N3 178.92(10) 2 .

loop_
_geom_bond_atom_site_label_1
_geom_bond_atom_site_label_2
_geom_bond_distance
_geom_bond_site_symmetry_2
C1 N1 1.368(2) .
C1 C6 1.409(3) .
C1 C2 1.436(3) .
C2 N2 1.361(2) .
C2 C9 1.410(3) .
C3 N1 1.328(2) .
C3 C4 1.399(3) .
C3 H3 0.9500 .
C4 C5 1.369(3) .
C4 H4 0.9500 .
C5 C6 1.407(3) .
C5 H5 0.9500 .
C6 C7 1.433(3) .
C7 C8 1.353(3) .
C7 H7 0.9500 .
C8 C9 1.436(3) .
C8 H8 0.9500 .
C9 C10 1.407(3) .
C10 C11 1.374(3) .
C10 H10 0.9500 .
C11 C12 1.400(3) .
C11 H11 0.9500 .
C12 N2 1.328(2) .
C12 H12 0.9500 .
C13 C14 1.391(3) .
C13 C18 1.394(3) .
C13 S1 1.7843(19) .
C14 C15 1.384(3) .
C14 H14 0.9500 .
C15 C16 1.390(3) .
C15 H15 0.9500 .
C16 C17 1.386(3) .
C16 H16 0.9500 .
C17 C18 1.392(3) .
C17 H17 0.9500 .
C18 H18 0.9500 .
N1 Cu1 1.9920(15) .
N2 Cu1 2.1079(16) .
N3 S1 1.5741(17) .
N3 Cu2 1.8554(17) .
N3 H3A 0.8800 .
O1 S1 1.4445(15) .
O2 S1 1.4496(15) .
Cu1 N1 1.9920(15) 2
Cu1 N2 2.1079(16) 2
Cu2 N3 1.8553(17) 2
